data_4348511
loop_
_publ_author_name
'Tyler, Sarah F.'
'Judkins, Eileen C.'
'Song, You'
'Cao, Fan'
'McMillin, David R.'
'Fanwick, Phillip E.'
'Ren, Tong'

_publ_section_title
;
 Cr(III)-HMC (HMC =
 5,5,7,12,12,14-Hexamethyl-1,4,8,11-tetraazacyclotetradecane) Alkynyl
 Complexes: Preparation and Emission Properties.
;
_journal_issue 17
_journal_name_full 'Inorganic chemistry'
_journal_page_first 8736
_journal_page_last 8743
_journal_paper_doi 10.1021/acs.inorgchem.6b01285
_journal_volume 55
_journal_year 2016
_chemical_formula_moiety 'C32 H46 Cr1 N4,Cl1'
_chemical_formula_sum 'C32 H46 Cl Cr N4'
_chemical_formula_weight 574.18
_space_group_crystal_system orthorhombic
_space_group_IT_number 61
_space_group_name_Hall '-P 2ac 2ab'
_space_group_name_H-M_alt 'P b c a'
_atom_sites_solution_hydrogens mixed
_atom_sites_solution_primary iterative
_atom_sites_solution_secondary difmap
_audit_creation_method SHELXL-2014/7
_cell_angle_alpha 90
_cell_angle_beta 90
_cell_angle_gamma 90
_cell_formula_units_Z 8
_cell_length_a 19.0947(3)
_cell_length_b 15.2858(2)
_cell_length_c 21.6894(5)
_cell_measurement_reflns_used 54138
_cell_measurement_temperature 295(2)
_cell_measurement_theta_max 28.268
_cell_measurement_theta_min 1.948
_cell_volume 6330.7(2)
_computing_cell_refinement 'HKL3000 (Otwinowski & Minor, 1997)'
_computing_data_collection 'Nonius Collect (Nonius, 1998)'
_computing_data_reduction 'HKL3000 (Otwinowski & Minor, 1997)'
_computing_publication_material 'local programs'
_computing_structure_refinement 'SHELXL-2014/7 (Sheldrick, 2014)'
_computing_structure_solution 'SHELXT (Sheldrick)'
_diffrn_ambient_temperature 295(2)
_diffrn_measured_fraction_theta_full 0.997
_diffrn_measured_fraction_theta_max 0.990
_diffrn_measurement_device_type 'Nonius KappaCCD'
_diffrn_measurement_method '\w and \f'
_diffrn_radiation_type MoK\a
_diffrn_radiation_wavelength 0.71073
_diffrn_reflns_av_R_equivalents 0.041
_diffrn_reflns_av_unetI/netI 0.0346
_diffrn_reflns_Laue_measured_fraction_max 0.990
_diffrn_reflns_limit_h_max 25
_diffrn_reflns_limit_h_min 0
_diffrn_reflns_limit_k_max 20
_diffrn_reflns_limit_k_min 0
_diffrn_reflns_limit_l_max 0
_diffrn_reflns_limit_l_min -28
_diffrn_reflns_number 54138
_diffrn_reflns_point_group_measured_fraction_full 0.997
_diffrn_reflns_point_group_measured_fraction_max 0.990
_diffrn_reflns_theta_full 25.242
_diffrn_reflns_theta_max 28.268
_diffrn_reflns_theta_min 1.948
_diffrn_source 'fine focus tube'
_exptl_absorpt_coefficient_mu 0.472
_exptl_absorpt_correction_T_max 0.876
_exptl_absorpt_correction_T_min 0.099
_exptl_absorpt_correction_type multi-scan
_exptl_absorpt_process_details 'SCALEPACK (Otwinowski & Minor, 1997)'
_exptl_crystal_colour red
_exptl_crystal_density_diffrn 1.205
_exptl_crystal_description brick
_exptl_crystal_F_000 2456
_exptl_crystal_size_max 0.550
_exptl_crystal_size_mid 0.420
_exptl_crystal_size_min 0.280
_refine_diff_density_max 0.314
_refine_diff_density_min -0.256
_refine_diff_density_rms 0.044
_refine_ls_extinction_method none
_refine_ls_goodness_of_fit_ref 1.029
_refine_ls_hydrogen_treatment mixed
_refine_ls_matrix_type full
_refine_ls_number_parameters 365
_refine_ls_number_reflns 7772
_refine_ls_number_restraints 0
_refine_ls_restrained_S_all 1.029
_refine_ls_R_factor_all 0.0763
_refine_ls_R_factor_gt 0.0404
_refine_ls_shift/su_max 0.001
_refine_ls_shift/su_mean 0.000
_refine_ls_structure_factor_coef Fsqd
_refine_ls_weighting_details 'w=1/[\s^2^(Fo^2^)+(0.0559P)^2^+1.8214P] where P=(Fo^2^+2Fc^2^)/3'
_refine_ls_weighting_scheme calc
_refine_ls_wR_factor_gt 0.1019
_refine_ls_wR_factor_ref 0.1214
_reflns_Friedel_coverage 0.000
_reflns_number_gt 4950
_reflns_number_total 7772
_reflns_threshold_expression 'I > 2\s(I)'
_cod_data_source_file ic6b01285_si_002.cif
_cod_data_source_block SFTCR1
_cod_database_code 4348511
_shelx_shelxl_version_number 2014/7
_shelx_space_group_comment
;
The symmetry employed for this shelxl refinement is uniquely defined
by the following loop, which should always be used as a source of
symmetry information in preference to the above space-group names.
They are only intended as comments.
;
_shelx_estimated_absorpt_t_min 0.781
_shelx_estimated_absorpt_t_max 0.879

loop_
_space_group_symop_operation_xyz
'x, y, z'
'-x+1/2, -y, z+1/2'
'-x, y+1/2, -z+1/2'
'x+1/2, -y+1/2, -z'
'-x, -y, -z'
'x-1/2, y, -z-1/2'
'x, -y-1/2, z-1/2'
'-x-1/2, y-1/2, z'

loop_
_atom_site_label
_atom_site_type_symbol
_atom_site_fract_x
_atom_site_fract_y
_atom_site_fract_z
_atom_site_U_iso_or_equiv
_atom_site_adp_type
_atom_site_occupancy
_atom_site_site_symmetry_order
_atom_site_calc_flag
_atom_site_refinement_flags_posn
_atom_site_refinement_flags_adp
Cr1 Cr 0.60455(2) 0.71711(2) 0.73062(2) 0.03799(10) Uani 1 1 d . .
Cl1 Cl 0.74218(3) 0.94049(4) 0.73505(3) 0.06511(18) Uani 1 1 d . .
N1 N 0.69966(8) 0.65660(12) 0.70002(8) 0.0426(4) Uani 1 1 d . .
N2 N 0.66863(9) 0.77006(11) 0.80211(7) 0.0418(4) Uani 1 1 d . .
N3 N 0.62648(9) 0.81791(11) 0.66506(7) 0.0426(4) Uani 1 1 d . .
N4 N 0.52669(10) 0.80945(12) 0.76203(9) 0.0480(4) Uani 1 1 d . .
C1 C 0.59140(11) 0.61034(13) 0.78639(9) 0.0457(5) Uani 1 1 d . .
C2 C 0.59531(11) 0.54998(14) 0.82155(10) 0.0511(5) Uani 1 1 d . .
C3 C 0.59834(10) 0.48204(14) 0.86785(10) 0.0491(5) Uani 1 1 d . .
C4 C 0.62114(12) 0.39848(15) 0.85466(11) 0.0580(6) Uani 1 1 d . .
H4 H 0.6366 0.3852 0.8151 0.070 Uiso 1 1 calc R U
C5 C 0.62134(13) 0.33393(16) 0.89964(13) 0.0679(7) Uani 1 1 d . .
H5 H 0.6359 0.2776 0.8898 0.081 Uiso 1 1 calc R U
C6 C 0.60038(15) 0.3527(2) 0.95819(13) 0.0770(8) Uani 1 1 d . .
H6 H 0.6007 0.3094 0.9883 0.092 Uiso 1 1 calc R U
C7 C 0.57901(19) 0.4351(2) 0.97226(13) 0.0906(9) Uani 1 1 d . .
H7 H 0.5652 0.4484 1.0123 0.109 Uiso 1 1 calc R U
C8 C 0.57765(17) 0.49929(17) 0.92746(12) 0.0771(8) Uani 1 1 d . .
H8 H 0.5625 0.5552 0.9377 0.093 Uiso 1 1 calc R U
C9 C 0.52885(11) 0.66728(13) 0.67354(10) 0.0482(5) Uani 1 1 d . .
C10 C 0.48019(12) 0.64010(14) 0.64558(10) 0.0536(5) Uani 1 1 d . .
C11 C 0.42009(11) 0.60704(14) 0.61217(10) 0.0520(5) Uani 1 1 d . .
C12 C 0.41628(16) 0.6113(2) 0.54852(12) 0.0818(8) Uani 1 1 d . .
H12 H 0.4541 0.6327 0.5262 0.098 Uiso 1 1 calc R U
C13 C 0.3563(2) 0.5838(2) 0.51760(14) 0.1012(11) Uani 1 1 d . .
H13 H 0.3535 0.5894 0.4750 0.121 Uiso 1 1 calc R U
C14 C 0.30209(17) 0.5490(2) 0.54926(16) 0.0856(9) Uani 1 1 d . .
H14 H 0.2629 0.5285 0.5283 0.103 Uiso 1 1 calc R U
C15 C 0.30482(12) 0.54384(16) 0.61130(14) 0.0688(7) Uani 1 1 d . .
H15 H 0.2669 0.5209 0.6329 0.083 Uiso 1 1 calc R U
C16 C 0.36328(11) 0.57224(14) 0.64330(11) 0.0554(5) Uani 1 1 d . .
H16 H 0.3644 0.5679 0.6861 0.066 Uiso 1 1 calc R U
C17 C 0.71860(11) 0.64963(14) 0.63239(9) 0.0480(5) Uani 1 1 d . .
C18 C 0.71475(12) 0.73979(15) 0.60195(10) 0.0531(5) Uani 1 1 d . .
H18A H 0.7492 0.7768 0.6219 0.064 Uiso 1 1 calc R U
H18B H 0.7294 0.7330 0.5594 0.064 Uiso 1 1 calc R U
C19 C 0.64577(12) 0.78904(14) 0.60170(9) 0.0512(5) Uani 1 1 d . .
H19 H 0.6092 0.7494 0.5867 0.061 Uiso 1 1 calc R U
C20 C 0.56479(11) 0.87683(14) 0.66523(10) 0.0536(5) Uani 1 1 d . .
H20A H 0.5265 0.8500 0.6428 0.064 Uiso 1 1 calc R U
H20B H 0.5765 0.9316 0.6452 0.064 Uiso 1 1 calc R U
C21 C 0.54327(12) 0.89346(14) 0.73058(10) 0.0529(5) Uani 1 1 d . .
H21A H 0.5809 0.9229 0.7523 0.063 Uiso 1 1 calc R U
H21B H 0.5025 0.9312 0.7313 0.063 Uiso 1 1 calc R U
C22 C 0.50861(12) 0.82118(15) 0.82902(11) 0.0574(6) Uani 1 1 d . .
C23 C 0.57563(13) 0.84173(15) 0.86526(10) 0.0572(6) Uani 1 1 d . .
H23A H 0.5936 0.8971 0.8501 0.069 Uiso 1 1 calc R U
H23B H 0.5623 0.8508 0.9080 0.069 Uiso 1 1 calc R U
C24 C 0.63611(12) 0.77637(14) 0.86464(9) 0.0499(5) Uani 1 1 d . .
H24 H 0.6170 0.7187 0.8750 0.060 Uiso 1 1 calc R U
C25 C 0.73192(10) 0.71447(14) 0.80222(9) 0.0486(5) Uani 1 1 d . .
H25A H 0.7216 0.6592 0.8222 0.058 Uiso 1 1 calc R U
H25B H 0.7688 0.7432 0.8254 0.058 Uiso 1 1 calc R U
C26 C 0.75634(10) 0.69787(14) 0.73736(9) 0.0476(5) Uani 1 1 d . .
H26A H 0.7702 0.7527 0.7185 0.057 Uiso 1 1 calc R U
H26B H 0.7969 0.6597 0.7381 0.057 Uiso 1 1 calc R U
C27 C 0.79306(12) 0.61377(17) 0.62368(12) 0.0644(6) Uani 1 1 d . .
H27A H 0.8265 0.6572 0.6363 0.097 Uiso 1 1 calc R U
H27B H 0.8004 0.5997 0.5810 0.097 Uiso 1 1 calc R U
H27C H 0.7989 0.5621 0.6483 0.097 Uiso 1 1 calc R U
C28 C 0.66810(13) 0.58471(15) 0.60303(11) 0.0588(6) Uani 1 1 d . .
H28A H 0.6745 0.5281 0.6213 0.088 Uiso 1 1 calc R U
H28B H 0.6771 0.5812 0.5596 0.088 Uiso 1 1 calc R U
H28C H 0.6208 0.6039 0.6097 0.088 Uiso 1 1 calc R U
C29 C 0.65083(17) 0.86685(18) 0.55688(11) 0.0784(8) Uani 1 1 d . .
H29A H 0.6067 0.8968 0.5555 0.118 Uiso 1 1 calc R U
H29B H 0.6625 0.8459 0.5164 0.118 Uiso 1 1 calc R U
H29C H 0.6865 0.9064 0.5708 0.118 Uiso 1 1 calc R U
C30 C 0.45674(14) 0.89760(19) 0.83846(14) 0.0788(8) Uani 1 1 d . .
H30A H 0.4798 0.9520 0.8296 0.118 Uiso 1 1 calc R U
H30B H 0.4406 0.8978 0.8804 0.118 Uiso 1 1 calc R U
H30C H 0.4175 0.8905 0.8112 0.118 Uiso 1 1 calc R U
C31 C 0.47334(14) 0.73717(19) 0.85090(14) 0.0773(8) Uani 1 1 d . .
H31A H 0.4307 0.7284 0.8283 0.116 Uiso 1 1 calc R U
H31B H 0.4629 0.7418 0.8941 0.116 Uiso 1 1 calc R U
H31C H 0.5042 0.6885 0.8441 0.116 Uiso 1 1 calc R U
C32 C 0.68921(14) 0.80102(18) 0.91459(11) 0.0693(7) Uani 1 1 d . .
H32A H 0.7212 0.7534 0.9208 0.104 Uiso 1 1 calc R U
H32B H 0.6650 0.8131 0.9524 0.104 Uiso 1 1 calc R U
H32C H 0.7147 0.8520 0.9019 0.104 Uiso 1 1 calc R U
H1N H 0.6968(10) 0.6075(15) 0.7140(10) 0.044(6) Uiso 1 1 d . .
H2N H 0.6836(11) 0.8175(14) 0.7923(10) 0.046(6) Uiso 1 1 d . .
H3N H 0.6598(12) 0.8439(15) 0.6784(10) 0.051(7) Uiso 1 1 d . .
H4N H 0.4924(12) 0.7884(14) 0.7458(10) 0.045(6) Uiso 1 1 d . .

loop_
_atom_site_aniso_label
_atom_site_aniso_U_11
_atom_site_aniso_U_22
_atom_site_aniso_U_33
_atom_site_aniso_U_23
_atom_site_aniso_U_13
_atom_site_aniso_U_12
Cr1 0.03912(18) 0.03312(16) 0.04172(17) 0.00160(12) -0.00241(12) -0.00425(12)
Cl1 0.0713(4) 0.0545(3) 0.0696(4) 0.0104(3) -0.0108(3) -0.0220(3)
N1 0.0474(9) 0.0338(9) 0.0468(10) 0.0032(8) 0.0008(7) -0.0021(7)
N2 0.0487(9) 0.0364(9) 0.0402(9) 0.0044(7) -0.0032(7) -0.0062(7)
N3 0.0481(10) 0.0371(9) 0.0426(9) 0.0043(7) -0.0073(7) -0.0023(8)
N4 0.0413(10) 0.0428(10) 0.0598(12) -0.0050(8) -0.0024(8) -0.0013(8)
C1 0.0513(11) 0.0379(11) 0.0479(11) 0.0043(9) 0.0038(8) -0.0020(8)
C2 0.0524(12) 0.0443(12) 0.0565(13) -0.0028(10) 0.0014(9) -0.0115(9)
C3 0.0498(12) 0.0417(11) 0.0558(12) 0.0043(9) -0.0045(9) -0.0117(9)
C4 0.0534(12) 0.0524(14) 0.0681(14) 0.0081(11) 0.0113(10) -0.0034(10)
C5 0.0623(14) 0.0505(14) 0.0909(19) 0.0165(13) 0.0119(13) 0.0064(11)
C6 0.0895(19) 0.0693(18) 0.0722(18) 0.0261(14) -0.0012(14) -0.0029(14)
C7 0.147(3) 0.071(2) 0.0531(15) 0.0031(14) 0.0033(17) -0.0016(18)
C8 0.123(2) 0.0491(15) 0.0594(15) -0.0028(12) 0.0001(15) -0.0048(14)
C9 0.0494(11) 0.0390(11) 0.0562(12) -0.0043(9) -0.0071(9) -0.0049(9)
C10 0.0593(13) 0.0415(12) 0.0600(13) -0.0070(10) -0.0035(10) -0.0016(10)
C11 0.0576(12) 0.0377(11) 0.0607(13) -0.0112(10) -0.0113(10) -0.0031(9)
C12 0.096(2) 0.087(2) 0.0626(16) -0.0096(14) -0.0063(14) -0.0309(16)
C13 0.133(3) 0.109(3) 0.0613(18) -0.0109(17) -0.0303(18) -0.037(2)
C14 0.082(2) 0.0721(19) 0.102(2) -0.0165(17) -0.0405(18) -0.0050(15)
C15 0.0494(13) 0.0539(14) 0.103(2) -0.0215(14) -0.0076(13) 0.0016(10)
C16 0.0524(13) 0.0471(13) 0.0667(14) -0.0143(11) -0.0052(10) 0.0046(10)
C17 0.0546(12) 0.0442(11) 0.0452(11) -0.0025(9) 0.0061(9) -0.0007(9)
C18 0.0671(14) 0.0514(13) 0.0410(11) 0.0031(9) 0.0055(10) -0.0072(10)
C19 0.0704(14) 0.0440(12) 0.0392(10) 0.0026(9) -0.0062(10) -0.0031(10)
C20 0.0603(13) 0.0450(12) 0.0555(13) 0.0068(10) -0.0116(10) 0.0058(10)
C21 0.0540(12) 0.0402(11) 0.0645(14) 0.0014(10) -0.0059(10) 0.0076(9)
C22 0.0551(13) 0.0531(13) 0.0641(14) -0.0054(11) 0.0128(11) 0.0002(10)
C23 0.0763(15) 0.0507(13) 0.0446(12) -0.0032(10) 0.0073(10) -0.0006(11)
C24 0.0640(13) 0.0474(12) 0.0384(10) 0.0040(9) 0.0010(9) -0.0072(10)
C25 0.0468(11) 0.0497(12) 0.0491(12) 0.0043(10) -0.0119(9) -0.0028(9)
C26 0.0390(10) 0.0515(12) 0.0523(12) 0.0026(10) -0.0059(9) 0.0008(9)
C27 0.0616(14) 0.0624(15) 0.0692(15) -0.0028(12) 0.0186(12) 0.0040(11)
C28 0.0735(15) 0.0492(13) 0.0536(13) -0.0107(10) 0.0050(11) -0.0040(11)
C29 0.126(2) 0.0611(16) 0.0481(13) 0.0162(12) 0.0075(14) 0.0099(15)
C30 0.0685(16) 0.0758(19) 0.092(2) -0.0114(15) 0.0189(14) 0.0141(14)
C31 0.0651(16) 0.0777(19) 0.0891(19) 0.0025(15) 0.0290(14) -0.0107(13)
C32 0.0906(18) 0.0722(17) 0.0451(13) -0.0013(12) -0.0111(12) -0.0008(14)

loop_
_atom_type_symbol
_atom_type_description
_atom_type_scat_dispersion_real
_atom_type_scat_dispersion_imag
_atom_type_scat_source
C C 0.0033 0.0016 'International Tables Vol C Tables 4.2.6.8 and 6.1.1.4'
H H 0.0000 0.0000 'International Tables Vol C Tables 4.2.6.8 and 6.1.1.4'
N N 0.0061 0.0033 'International Tables Vol C Tables 4.2.6.8 and 6.1.1.4'
Cl Cl 0.1484 0.1585 'International Tables Vol C Tables 4.2.6.8 and 6.1.1.4'
Cr Cr 0.3209 0.6236 'International Tables Vol C Tables 4.2.6.8 and 6.1.1.4'

loop_
_geom_angle_atom_site_label_1
_geom_angle_atom_site_label_2
_geom_angle_atom_site_label_3
_geom_angle
C1 Cr1 C9 88.52(8)
C1 Cr1 N2 86.75(7)
C9 Cr1 N2 169.66(8)
C1 Cr1 N3 172.59(8)
C9 Cr1 N3 90.24(8)
N2 Cr1 N3 95.60(7)
C1 Cr1 N1 86.73(8)
C9 Cr1 N1 104.49(7)
N2 Cr1 N1 84.42(6)
N3 Cr1 N1 86.51(7)
C1 Cr1 N4 104.48(8)
C9 Cr1 N4 87.02(8)
N2 Cr1 N4 85.27(7)
N3 Cr1 N4 82.74(7)
N1 Cr1 N4 164.30(7)
C26 N1 C17 112.48(15)
C26 N1 Cr1 105.32(12)
C17 N1 Cr1 122.18(13)
C26 N1 H1N 103.7(15)
C17 N1 H1N 108.3(15)
Cr1 N1 H1N 103.1(15)
C25 N2 C24 112.05(16)
C25 N2 Cr1 104.59(12)
C24 N2 Cr1 116.45(13)
C25 N2 H2N 103.2(15)
C24 N2 H2N 109.1(16)
Cr1 N2 H2N 110.6(16)
C20 N3 C19 112.25(16)
C20 N3 Cr1 106.29(13)
C19 N3 Cr1 116.64(13)
C20 N3 H3N 109.1(16)
C19 N3 H3N 106.5(16)
Cr1 N3 H3N 105.8(16)
C21 N4 C22 112.88(17)
C21 N4 Cr1 105.83(12)
C22 N4 Cr1 122.72(14)
C21 N4 H4N 108.4(16)
C22 N4 H4N 106.4(16)
Cr1 N4 H4N 99.2(16)
C2 C1 Cr1 168.96(18)
C1 C2 C3 175.4(2)
C8 C3 C4 117.5(2)
C8 C3 C2 120.2(2)
C4 C3 C2 122.3(2)
C3 C4 C5 120.9(2)
C3 C4 H4 119.5
C5 C4 H4 119.5
C6 C5 C4 120.3(2)
C6 C5 H5 119.8
C4 C5 H5 119.8
C7 C6 C5 119.5(3)
C7 C6 H6 120.2
C5 C6 H6 120.2
C6 C7 C8 120.4(3)
C6 C7 H7 119.8
C8 C7 H7 119.8
C3 C8 C7 121.3(3)
C3 C8 H8 119.4
C7 C8 H8 119.4
C10 C9 Cr1 172.9(2)
C9 C10 C11 179.2(3)
C16 C11 C12 117.6(2)
C16 C11 C10 120.7(2)
C12 C11 C10 121.6(2)
C11 C12 C13 120.6(3)
C11 C12 H12 119.7
C13 C12 H12 119.7
C14 C13 C12 120.3(3)
C14 C13 H13 119.9
C12 C13 H13 119.9
C15 C14 C13 120.0(3)
C15 C14 H14 120.0
C13 C14 H14 120.0
C14 C15 C16 120.9(3)
C14 C15 H15 119.6
C16 C15 H15 119.6
C11 C16 C15 120.5(2)
C11 C16 H16 119.7
C15 C16 H16 119.7
N1 C17 C28 107.44(16)
N1 C17 C18 110.06(16)
C28 C17 C18 112.09(18)
N1 C17 C27 111.43(18)
C28 C17 C27 107.59(18)
C18 C17 C27 108.23(18)
C19 C18 C17 119.35(18)
C19 C18 H18A 107.5
C17 C18 H18A 107.5
C19 C18 H18B 107.5
C17 C18 H18B 107.5
H18A C18 H18B 107.0
N3 C19 C18 111.01(17)
N3 C19 C29 111.67(18)
C18 C19 C29 109.3(2)
N3 C19 H19 108.2
C18 C19 H19 108.2
C29 C19 H19 108.2
N3 C20 C21 108.86(16)
N3 C20 H20A 109.9
C21 C20 H20A 109.9
N3 C20 H20B 109.9
C21 C20 H20B 109.9
H20A C20 H20B 108.3
N4 C21 C20 110.23(18)
N4 C21 H21A 109.6
C20 C21 H21A 109.6
N4 C21 H21B 109.6
C20 C21 H21B 109.6
H21A C21 H21B 108.1
N4 C22 C31 107.5(2)
N4 C22 C23 109.14(17)
C31 C22 C23 112.4(2)
N4 C22 C30 111.4(2)
C31 C22 C30 108.2(2)
C23 C22 C30 108.2(2)
C24 C23 C22 119.49(19)
C24 C23 H23A 107.4
C22 C23 H23A 107.4
C24 C23 H23B 107.4
C22 C23 H23B 107.4
H23A C23 H23B 107.0
N2 C24 C23 111.37(16)
N2 C24 C32 112.51(19)
C23 C24 C32 109.49(19)
N2 C24 H24 107.8
C23 C24 H24 107.8
C32 C24 H24 107.8
N2 C25 C26 110.44(16)
N2 C25 H25A 109.6
C26 C25 H25A 109.6
N2 C25 H25B 109.6
C26 C25 H25B 109.6
H25A C25 H25B 108.1
N1 C26 C25 110.75(16)
N1 C26 H26A 109.5
C25 C26 H26A 109.5
N1 C26 H26B 109.5
C25 C26 H26B 109.5
H26A C26 H26B 108.1
C17 C27 H27A 109.5
C17 C27 H27B 109.5
H27A C27 H27B 109.5
C17 C27 H27C 109.5
H27A C27 H27C 109.5
H27B C27 H27C 109.5
C17 C28 H28A 109.5
C17 C28 H28B 109.5
H28A C28 H28B 109.5
C17 C28 H28C 109.5
H28A C28 H28C 109.5
H28B C28 H28C 109.5
C19 C29 H29A 109.5
C19 C29 H29B 109.5
H29A C29 H29B 109.5
C19 C29 H29C 109.5
H29A C29 H29C 109.5
H29B C29 H29C 109.5
C22 C30 H30A 109.5
C22 C30 H30B 109.5
H30A C30 H30B 109.5
C22 C30 H30C 109.5
H30A C30 H30C 109.5
H30B C30 H30C 109.5
C22 C31 H31A 109.5
C22 C31 H31B 109.5
H31A C31 H31B 109.5
C22 C31 H31C 109.5
H31A C31 H31C 109.5
H31B C31 H31C 109.5
C24 C32 H32A 109.5
C24 C32 H32B 109.5
H32A C32 H32B 109.5
C24 C32 H32C 109.5
H32A C32 H32C 109.5
H32B C32 H32C 109.5

loop_
_geom_bond_atom_site_label_1
_geom_bond_atom_site_label_2
_geom_bond_distance
Cr1 C1 2.047(2)
Cr1 C9 2.050(2)
Cr1 N2 2.1347(16)
Cr1 N3 2.1381(17)
Cr1 N1 2.1434(17)
Cr1 N4 2.1603(17)
N1 C26 1.492(3)
N1 C17 1.514(3)
N1 H1N 0.81(2)
N2 C25 1.477(3)
N2 C24 1.495(3)
N2 H2N 0.81(2)
N3 C20 1.483(3)
N3 C19 1.489(3)
N3 H3N 0.80(2)
N4 C21 1.488(3)
N4 C22 1.504(3)
N4 H4N 0.81(2)
C1 C2 1.199(3)
C2 C3 1.446(3)
C3 C8 1.377(3)
C3 C4 1.379(3)
C4 C5 1.387(3)
C4 H4 0.9300
C5 C6 1.362(4)
C5 H5 0.9300
C6 C7 1.359(4)
C6 H6 0.9300
C7 C8 1.381(4)
C7 H7 0.9300
C8 H8 0.9300
C9 C10 1.185(3)
C10 C11 1.448(3)
C11 C16 1.384(3)
C11 C12 1.384(3)
C12 C13 1.392(4)
C12 H12 0.9300
C13 C14 1.351(4)
C13 H13 0.9300
C14 C15 1.349(4)
C14 H14 0.9300
C15 C16 1.384(3)
C15 H15 0.9300
C16 H16 0.9300
C17 C28 1.523(3)
C17 C18 1.530(3)
C17 C27 1.536(3)
C18 C19 1.517(3)
C18 H18A 0.9700
C18 H18B 0.9700
C19 C29 1.539(3)
C19 H19 0.9800
C20 C21 1.498(3)
C20 H20A 0.9700
C20 H20B 0.9700
C21 H21A 0.9700
C21 H21B 0.9700
C22 C31 1.526(3)
C22 C23 1.534(3)
C22 C30 1.545(3)
C23 C24 1.527(3)
C23 H23A 0.9700
C23 H23B 0.9700
C24 C32 1.531(3)
C24 H24 0.9800
C25 C26 1.504(3)
C25 H25A 0.9700
C25 H25B 0.9700
C26 H26A 0.9700
C26 H26B 0.9700
C27 H27A 0.9600
C27 H27B 0.9600
C27 H27C 0.9600
C28 H28A 0.9600
C28 H28B 0.9600
C28 H28C 0.9600
C29 H29A 0.9600
C29 H29B 0.9600
C29 H29C 0.9600
C30 H30A 0.9600
C30 H30B 0.9600
C30 H30C 0.9600
C31 H31A 0.9600
C31 H31B 0.9600
C31 H31C 0.9600
C32 H32A 0.9600
C32 H32B 0.9600
C32 H32C 0.9600

loop_
_geom_hbond_atom_site_label_D
_geom_hbond_atom_site_label_H
_geom_hbond_atom_site_label_A
_geom_hbond_distance_DH
_geom_hbond_distance_HA
_geom_hbond_distance_DA
_geom_hbond_angle_DHA
_geom_hbond_site_symmetry_A
N1 H1N Cl1 0.81(2) 2.84(2) 3.5671(19) 149.6(18) 8_755
N2 H2N Cl1 0.81(2) 2.52(2) 3.2976(18) 163(2) .
N3 H3N Cl1 0.80(2) 2.48(2) 3.2705(19) 167(2) .

loop_
_geom_torsion_atom_site_label_1
_geom_torsion_atom_site_label_2
_geom_torsion_atom_site_label_3
_geom_torsion_atom_site_label_4
_geom_torsion
C8 C3 C4 C5 1.7(3)
C2 C3 C4 C5 -177.9(2)
C3 C4 C5 C6 -1.5(4)
C4 C5 C6 C7 0.2(4)
C5 C6 C7 C8 0.8(5)
C4 C3 C8 C7 -0.6(4)
C2 C3 C8 C7 179.0(3)
C6 C7 C8 C3 -0.6(5)
C16 C11 C12 C13 1.9(4)
C10 C11 C12 C13 -176.2(3)
C11 C12 C13 C14 -2.9(5)
C12 C13 C14 C15 2.6(5)
C13 C14 C15 C16 -1.3(4)
C12 C11 C16 C15 -0.7(3)
C10 C11 C16 C15 177.5(2)
C14 C15 C16 C11 0.4(4)
C26 N1 C17 C28 163.96(17)
Cr1 N1 C17 C28 -69.3(2)
C26 N1 C17 C18 -73.7(2)
Cr1 N1 C17 C18 53.0(2)
C26 N1 C17 C27 46.3(2)
Cr1 N1 C17 C27 173.08(14)
N1 C17 C18 C19 -60.2(2)
C28 C17 C18 C19 59.3(3)
C27 C17 C18 C19 177.81(19)
C20 N3 C19 C18 171.87(17)
Cr1 N3 C19 C18 -65.2(2)
C20 N3 C19 C29 49.6(3)
Cr1 N3 C19 C29 172.56(17)
C17 C18 C19 N3 68.7(2)
C17 C18 C19 C29 -167.6(2)
C19 N3 C20 C21 172.79(18)
Cr1 N3 C20 C21 44.16(19)
C22 N4 C21 C20 176.73(17)
Cr1 N4 C21 C20 39.90(19)
N3 C20 C21 N4 -58.4(2)
C21 N4 C22 C31 164.27(19)
Cr1 N4 C22 C31 -67.2(2)
C21 N4 C22 C23 -73.5(2)
Cr1 N4 C22 C23 55.0(2)
C21 N4 C22 C30 45.9(2)
Cr1 N4 C22 C30 174.41(16)
N4 C22 C23 C24 -59.2(3)
C31 C22 C23 C24 60.1(3)
C30 C22 C23 C24 179.4(2)
C25 N2 C24 C23 173.82(17)
Cr1 N2 C24 C23 -65.8(2)
C25 N2 C24 C32 50.5(2)
Cr1 N2 C24 C32 170.80(15)
C22 C23 C24 N2 67.4(3)
C22 C23 C24 C32 -167.5(2)
C24 N2 C25 C26 170.88(17)
Cr1 N2 C25 C26 43.87(18)
C17 N1 C26 C25 172.46(16)
Cr1 N1 C26 C25 37.15(19)
N2 C25 C26 N1 -57.2(2)
